data_4349269
loop_
_publ_author_name
'Ghosh, Prabir'
'Banerjee, Soumyodip'
'Lahiri, Goutam Kumar'

_publ_section_title
;
 Ruthenium Derivatives of in Situ Generated Redox-Active
 1,2-Dinitrosobenzene and 2-Nitrosoanilido. Diverse Structural and
 Electronic Forms.
;
_journal_issue 24
_journal_name_full 'Inorganic chemistry'
_journal_page_first 12832
_journal_page_last 12843
_journal_paper_doi 10.1021/acs.inorgchem.6b02197
_journal_volume 55
_journal_year 2016
_chemical_formula_sum 'C23 H15 Cl9 N6 Ru'
_chemical_formula_weight 795.53
_space_group_crystal_system orthorhombic
_space_group_IT_number 19
_space_group_name_Hall 'P 2ac 2ab'
_space_group_name_H-M_alt 'P 21 21 21'
_atom_sites_solution_hydrogens geom
_audit_creation_method SHELXL-2016/4
_cell_angle_alpha 90
_cell_angle_beta 90
_cell_angle_gamma 90
_cell_formula_units_Z 4
_cell_length_a 9.944(3)
_cell_length_b 13.650(4)
_cell_length_c 21.270(6)
_cell_measurement_reflns_used 3287
_cell_measurement_temperature 150(2)
_cell_measurement_theta_max 28.521
_cell_measurement_theta_min 3.135
_cell_volume 2887.1(15)
_computing_cell_refinement 'CrystalClear-SM Expert 2.1 b28'
_computing_data_collection 'CrystalClear-SM Expert 2.1 b28 (Rigaku, 2013)'
_computing_data_reduction 'CrystalClear-SM Expert 2.1 b28'
_computing_molecular_graphics ORTEP
_computing_publication_material ORTEP
_computing_structure_refinement 'SHELXL-2016/4 (Sheldrick, 2016)'
_diffrn_ambient_temperature 150(2)
_diffrn_measured_fraction_theta_full 0.995
_diffrn_measured_fraction_theta_max 0.995
_diffrn_measurement_device_type 'Rigaku Saturn724'
_diffrn_measurement_method \w
_diffrn_radiation_type MoK\a
_diffrn_radiation_wavelength 0.7107
_diffrn_reflns_av_R_equivalents 0.0448
_diffrn_reflns_av_unetI/netI 0.0384
_diffrn_reflns_Laue_measured_fraction_full 0.995
_diffrn_reflns_Laue_measured_fraction_max 0.995
_diffrn_reflns_limit_h_max 11
_diffrn_reflns_limit_h_min -11
_diffrn_reflns_limit_k_max 16
_diffrn_reflns_limit_k_min -16
_diffrn_reflns_limit_l_max 25
_diffrn_reflns_limit_l_min -25
_diffrn_reflns_number 20615
_diffrn_reflns_point_group_measured_fraction_full 0.992
_diffrn_reflns_point_group_measured_fraction_max 0.992
_diffrn_reflns_theta_full 25.000
_diffrn_reflns_theta_max 25.000
_diffrn_reflns_theta_min 3.135
_exptl_absorpt_coefficient_mu 1.404
_exptl_absorpt_correction_T_max 0.4215
_exptl_absorpt_correction_T_min 0.4215
_exptl_absorpt_correction_type numerical
_exptl_absorpt_process_details 'NUMABS (Rigaku, 1999)'
_exptl_crystal_colour blue
_exptl_crystal_density_diffrn 1.830
_exptl_crystal_density_method 'not measured'
_exptl_crystal_description plate
_exptl_crystal_F_000 1568
_refine_diff_density_max 0.919
_refine_diff_density_min -0.820
_refine_diff_density_rms 0.156
_refine_ls_abs_structure_details
;
 Flack x determined using 1974 quotients [(I+)-(I-)]/[(I+)+(I-)]
 (Parsons, Flack and Wagner, Acta Cryst. B69 (2013) 249-259).
;
_refine_ls_abs_structure_Flack 0.009(17)
_refine_ls_extinction_method none
_refine_ls_goodness_of_fit_ref 1.104
_refine_ls_hydrogen_treatment constr
_refine_ls_matrix_type full
_refine_ls_number_parameters 352
_refine_ls_number_reflns 5044
_refine_ls_number_restraints 0
_refine_ls_restrained_S_all 1.104
_refine_ls_R_factor_all 0.0364
_refine_ls_R_factor_gt 0.0340
_refine_ls_shift/su_max 0.000
_refine_ls_shift/su_mean 0.000
_refine_ls_structure_factor_coef Fsqd
_refine_ls_weighting_details 'w=1/[\s^2^(Fo^2^)+(0.0553P)^2^+2.2166P] where P=(Fo^2^+2Fc^2^)/3'
_refine_ls_weighting_scheme calc
_refine_ls_wR_factor_gt 0.0863
_refine_ls_wR_factor_ref 0.0946
_reflns_Friedel_coverage 0.759
_reflns_Friedel_fraction_full 0.988
_reflns_Friedel_fraction_max 0.988
_reflns_number_gt 4849
_reflns_number_total 5044
_reflns_threshold_expression 'I > 2\s(I)'
_cod_data_source_file ic6b02197_si_007.cif
_cod_data_source_block tccRu26dichloropap2Cl
_cod_database_code 4349269
_shelx_shelxl_version_number 2016/4
_shelx_space_group_comment
;
The symmetry employed for this shelxl refinement is uniquely defined
by the following loop, which should always be used as a source of
symmetry information in preference to the above space-group names.
They are only intended as comments.
;

loop_
_space_group_symop_operation_xyz
'x, y, z'
'-x+1/2, -y, z+1/2'
'x+1/2, -y+1/2, -z'
'-x, y+1/2, -z+1/2'

loop_
_atom_site_label
_atom_site_type_symbol
_atom_site_fract_x
_atom_site_fract_y
_atom_site_fract_z
_atom_site_U_iso_or_equiv
_atom_site_adp_type
_atom_site_occupancy
_atom_site_site_symmetry_order
_atom_site_calc_flag
_atom_site_refinement_flags_posn
_atom_site_refinement_flags_adp
RU1 Ru 0.20134(5) 0.61382(4) 0.10510(2) 0.01260(14) Uani 1 1 d . .
CL1 Cl 0.04568(17) 0.53711(13) 0.17347(7) 0.0230(4) Uani 1 1 d . .
CL2 Cl 0.28302(17) 0.71317(12) 0.02289(7) 0.0192(3) Uani 1 1 d . .
CL4 Cl 0.58286(17) 0.58412(13) 0.04026(8) 0.0255(4) Uani 1 1 d . .
CL5 Cl 0.33190(18) 0.49994(15) 0.27085(8) 0.0283(4) Uani 1 1 d . .
CL6 Cl 0.52615(19) 0.79884(13) 0.13138(9) 0.0298(4) Uani 1 1 d . .
CL3 Cl 0.24801(19) 0.32669(14) 0.15499(9) 0.0336(5) Uani 1 1 d . .
N3 N 0.3087(6) 0.5010(4) 0.0751(2) 0.0153(11) Uani 1 1 d . .
CL7 Cl -0.0526(4) 0.1571(3) 0.14961(15) 0.0855(10) Uani 1 1 d . .
C6 C 0.4264(7) 0.4534(5) 0.1028(3) 0.0167(13) Uani 1 1 d . .
N6 N 0.0990(5) 0.7404(4) 0.1320(2) 0.0166(12) Uani 1 1 d . .
C17 C 0.5525(7) 0.6967(5) 0.1785(3) 0.0219(15) Uani 1 1 d . .
CL9 Cl 0.1506(4) 0.1421(5) 0.0524(3) 0.179(3) Uani 1 1 d . .
N4 N 0.3087(6) 0.6665(4) 0.1768(2) 0.0168(11) Uani 1 1 d . .
N2 N 0.2802(6) 0.4573(4) 0.0226(2) 0.0200(12) Uani 1 1 d . .
C15 C 0.7033(7) 0.5946(5) 0.2363(3) 0.0277(16) Uani 1 1 d . .
H15 H 0.790543 0.578423 0.248154 0.033 Uiso 1 1 calc R U
C11 C 0.5571(7) 0.4841(5) 0.0890(3) 0.0197(15) Uani 1 1 d . .
C9 C 0.6476(8) 0.3516(6) 0.1499(3) 0.0292(17) Uani 1 1 d . .
H9 H 0.721145 0.317608 0.165850 0.035 Uiso 1 1 calc R U
C13 C 0.4668(6) 0.5636(5) 0.2399(3) 0.0177(14) Uani 1 1 d . .
C1 C -0.0412(7) 0.5717(5) 0.0147(3) 0.0189(14) Uani 1 1 d . .
H1 H -0.091734 0.615806 0.038225 0.023 Uiso 1 1 calc R U
C19 C 0.0802(8) 0.8528(6) 0.2184(3) 0.0292(17) Uani 1 1 d . .
H19 H 0.109555 0.873358 0.257813 0.035 Uiso 1 1 calc R U
C12 C 0.4424(7) 0.6415(5) 0.1982(3) 0.0184(14) Uani 1 1 d . .
CL8 Cl -0.0581(5) 0.2813(3) 0.0443(2) 0.1190(16) Uani 1 1 d . .
C23 C -0.0163(11) 0.1657(9) 0.0694(5) 0.062(3) Uani 1 1 d . .
H23 H -0.072085 0.118130 0.046739 0.074 Uiso 1 1 calc R U
C10 C 0.6690(7) 0.4331(6) 0.1129(3) 0.0274(16) Uani 1 1 d . .
H10 H 0.755871 0.454045 0.103876 0.033 Uiso 1 1 calc R U
C21 C -0.0658(7) 0.8687(5) 0.1287(3) 0.0252(16) Uani 1 1 d . .
H21 H -0.134144 0.900671 0.106959 0.030 Uiso 1 1 calc R U
C18 C 0.1420(7) 0.7744(5) 0.1886(3) 0.0203(15) Uani 1 1 d . .
C5 C 0.1561(7) 0.4861(5) -0.0009(3) 0.0179(14) Uani 1 1 d . .
N5 N 0.2594(6) 0.7344(5) 0.2132(2) 0.0228(13) Uani 1 1 d . .
N1 N 0.0844(5) 0.5524(4) 0.0325(2) 0.0164(12) Uani 1 1 d . .
C14 C 0.5959(7) 0.5384(6) 0.2580(3) 0.0267(16) Uani 1 1 d . .
H14 H 0.610754 0.484893 0.284229 0.032 Uiso 1 1 calc R U
C22 C -0.0001(6) 0.7887(5) 0.1030(3) 0.0196(14) Uani 1 1 d . .
H22 H -0.026430 0.767305 0.063391 0.023 Uiso 1 1 calc R U
C16 C 0.6818(7) 0.6736(6) 0.1974(3) 0.0277(16) Uani 1 1 d . .
H16 H 0.754052 0.711366 0.183805 0.033 Uiso 1 1 calc R U
C20 C -0.0253(8) 0.9000(6) 0.1890(3) 0.0291(17) Uani 1 1 d . .
H20 H -0.069068 0.951832 0.208724 0.035 Uiso 1 1 calc R U
C2 C -0.0994(7) 0.5286(5) -0.0375(3) 0.0240(15) Uani 1 1 d . .
H2 H -0.187506 0.543237 -0.048643 0.029 Uiso 1 1 calc R U
C3 C -0.0247(8) 0.4635(6) -0.0727(3) 0.0262(16) Uani 1 1 d . .
H3 H -0.061758 0.434891 -0.108384 0.031 Uiso 1 1 calc R U
C4 C 0.1051(7) 0.4408(6) -0.0548(3) 0.0251(16) Uani 1 1 d . .
H4 H 0.156867 0.396944 -0.077882 0.030 Uiso 1 1 calc R U
C8 C 0.5186(8) 0.3192(5) 0.1639(3) 0.0257(16) Uani 1 1 d . .
H8 H 0.505857 0.264166 0.188936 0.031 Uiso 1 1 calc R U
C7 C 0.4087(7) 0.3700(5) 0.1399(3) 0.0242(15) Uani 1 1 d . .

loop_
_atom_site_aniso_label
_atom_site_aniso_U_11
_atom_site_aniso_U_22
_atom_site_aniso_U_33
_atom_site_aniso_U_23
_atom_site_aniso_U_13
_atom_site_aniso_U_12
RU1 0.0119(2) 0.0149(2) 0.0110(2) 0.0011(2) 0.00027(19) 0.0003(2)
CL1 0.0169(8) 0.0314(9) 0.0207(7) 0.0090(7) 0.0018(7) -0.0029(7)
CL2 0.0196(9) 0.0214(8) 0.0166(6) 0.0036(6) 0.0051(7) 0.0005(7)
CL4 0.0221(9) 0.0287(9) 0.0257(8) 0.0059(7) 0.0047(7) 0.0038(7)
CL5 0.0216(10) 0.0386(10) 0.0246(8) 0.0122(8) 0.0005(7) -0.0012(8)
CL6 0.0294(10) 0.0238(9) 0.0363(9) 0.0051(8) -0.0022(8) -0.0049(8)
CL3 0.0314(10) 0.0275(10) 0.0419(10) 0.0099(8) -0.0055(8) -0.0085(8)
N3 0.014(3) 0.017(3) 0.015(2) 0.000(2) -0.001(2) 0.002(2)
CL7 0.120(3) 0.0671(19) 0.0698(17) 0.0112(16) -0.0068(19) -0.010(2)
C6 0.020(3) 0.014(3) 0.015(3) 0.000(3) -0.002(3) 0.006(3)
N6 0.016(3) 0.022(3) 0.012(2) 0.000(2) 0.001(2) 0.002(2)
C17 0.022(4) 0.024(4) 0.019(3) -0.001(3) 0.001(3) -0.003(3)
CL9 0.0452(18) 0.241(6) 0.250(6) -0.212(5) -0.015(3) 0.026(3)
N4 0.016(3) 0.022(3) 0.013(2) 0.000(2) -0.002(2) 0.004(3)
N2 0.022(3) 0.020(3) 0.018(3) -0.002(2) -0.003(2) 0.002(3)
C15 0.016(3) 0.039(4) 0.028(3) -0.009(3) -0.005(3) 0.004(4)
C11 0.020(3) 0.021(4) 0.018(3) -0.003(3) 0.001(3) 0.007(3)
C9 0.031(4) 0.032(4) 0.025(3) -0.002(3) -0.009(3) 0.012(3)
C13 0.016(3) 0.023(3) 0.014(3) -0.004(3) 0.001(3) -0.002(3)
C1 0.021(4) 0.015(3) 0.020(3) 0.000(3) 0.002(3) -0.002(3)
C19 0.034(4) 0.035(4) 0.019(3) -0.010(3) -0.006(3) 0.011(4)
C12 0.020(3) 0.019(3) 0.016(3) -0.006(3) -0.002(3) 0.001(3)
CL8 0.135(4) 0.089(3) 0.134(3) 0.063(3) 0.006(3) 0.007(3)
C23 0.038(6) 0.064(7) 0.083(7) -0.028(6) -0.003(5) -0.006(5)
C10 0.021(4) 0.035(4) 0.026(3) -0.005(3) -0.006(3) 0.004(3)
C21 0.023(4) 0.027(4) 0.025(3) -0.002(3) -0.006(3) 0.005(3)
C18 0.015(3) 0.029(4) 0.017(3) -0.002(3) 0.002(3) 0.004(3)
C5 0.020(4) 0.018(3) 0.016(3) 0.002(3) 0.001(3) 0.000(3)
N5 0.022(3) 0.030(3) 0.016(3) -0.006(3) -0.001(2) 0.007(3)
N1 0.017(3) 0.021(3) 0.012(2) 0.006(2) 0.000(2) -0.003(2)
C14 0.027(4) 0.036(4) 0.017(3) 0.000(3) -0.005(3) 0.010(3)
C22 0.019(3) 0.023(3) 0.017(3) 0.000(3) -0.001(3) 0.005(3)
C16 0.018(4) 0.035(4) 0.031(4) -0.006(3) -0.003(3) -0.005(3)
C20 0.028(4) 0.033(4) 0.027(3) -0.008(3) -0.002(3) 0.015(4)
C2 0.021(4) 0.030(4) 0.021(3) 0.002(3) -0.004(3) -0.004(3)
C3 0.029(4) 0.030(4) 0.019(3) -0.004(3) -0.011(3) -0.004(3)
C4 0.020(4) 0.035(4) 0.021(3) -0.002(3) -0.005(3) 0.003(3)
C8 0.034(4) 0.021(4) 0.022(3) 0.003(3) -0.008(3) 0.006(3)
C7 0.027(4) 0.021(4) 0.024(3) -0.002(3) -0.004(3) 0.001(3)

loop_
_atom_type_symbol
_atom_type_description
_atom_type_scat_dispersion_real
_atom_type_scat_dispersion_imag
_atom_type_scat_source
C C 0.0033 0.0016 'International Tables Vol C Tables 4.2.6.8 and 6.1.1.4'
H H 0.0000 0.0000 'International Tables Vol C Tables 4.2.6.8 and 6.1.1.4'
Cl Cl 0.1484 0.1585 'International Tables Vol C Tables 4.2.6.8 and 6.1.1.4'
N N 0.0061 0.0033 'International Tables Vol C Tables 4.2.6.8 and 6.1.1.4'
Ru Ru -1.2594 0.8363 'International Tables Vol C Tables 4.2.6.8 and 6.1.1.4'

loop_
_geom_angle_atom_site_label_1
_geom_angle_atom_site_label_2
_geom_angle_atom_site_label_3
_geom_angle
N3 RU1 N4 103.8(2)
N3 RU1 N6 175.0(2)
N4 RU1 N6 75.7(2)
N3 RU1 N1 75.6(2)
N4 RU1 N1 177.0(2)
N6 RU1 N1 105.2(2)
N3 RU1 CL2 91.30(16)
N4 RU1 CL2 100.12(16)
N6 RU1 CL2 83.98(15)
N1 RU1 CL2 82.85(15)
N3 RU1 CL1 101.90(16)
N4 RU1 CL1 92.25(16)
N6 RU1 CL1 83.05(16)
N1 RU1 CL1 85.02(15)
CL2 RU1 CL1 159.27(6)
N2 N3 C6 108.6(5)
N2 N3 RU1 121.2(4)
C6 N3 RU1 130.3(4)
C7 C6 C11 118.8(6)
C7 C6 N3 119.2(6)
C11 C6 N3 121.8(5)
C22 N6 C18 118.1(6)
C22 N6 RU1 129.9(4)
C18 N6 RU1 111.9(4)
C16 C17 C12 121.3(7)
C16 C17 CL6 119.4(6)
C12 C17 CL6 119.3(6)
N5 N4 C12 109.1(5)
N5 N4 RU1 120.6(4)
C12 N4 RU1 130.3(4)
N3 N2 C5 112.0(5)
C16 C15 C14 120.8(7)
C16 C15 H15 119.6
C14 C15 H15 119.6
C6 C11 C10 120.7(6)
C6 C11 CL4 120.0(5)
C10 C11 CL4 119.3(6)
C10 C9 C8 121.4(7)
C10 C9 H9 119.3
C8 C9 H9 119.3
C14 C13 C12 121.6(6)
C14 C13 CL5 119.2(5)
C12 C13 CL5 119.2(5)
N1 C1 C2 122.4(7)
N1 C1 H1 118.8
C2 C1 H1 118.8
C20 C19 C18 119.2(6)
C20 C19 H19 120.4
C18 C19 H19 120.4
C17 C12 C13 117.6(6)
C17 C12 N4 120.0(6)
C13 C12 N4 122.4(6)
CL8 C23 CL9 109.8(7)
CL8 C23 CL7 108.3(6)
CL9 C23 CL7 112.9(7)
CL8 C23 H23 108.6
CL9 C23 H23 108.6
CL7 C23 H23 108.6
C9 C10 C11 118.9(7)
C9 C10 H10 120.5
C11 C10 H10 120.5
C22 C21 C20 117.5(7)
C22 C21 H21 121.2
C20 C21 H21 121.2
N6 C18 C19 122.0(6)
N6 C18 N5 117.6(6)
C19 C18 N5 120.1(6)
N1 C5 N2 117.9(6)
N1 C5 C4 122.3(6)
N2 C5 C4 119.5(6)
N4 N5 C18 111.8(5)
C1 N1 C5 118.5(6)
C1 N1 RU1 130.4(5)
C5 N1 RU1 111.1(4)
C13 C14 C15 118.8(7)
C13 C14 H14 120.6
C15 C14 H14 120.6
N6 C22 C21 123.7(6)
N6 C22 H22 118.1
C21 C22 H22 118.1
C15 C16 C17 119.8(7)
C15 C16 H16 120.1
C17 C16 H16 120.1
C19 C20 C21 119.2(7)
C19 C20 H20 120.4
C21 C20 H20 120.4
C3 C2 C1 119.0(7)
C3 C2 H2 120.5
C1 C2 H2 120.5
C2 C3 C4 119.9(6)
C2 C3 H3 120.1
C4 C3 H3 120.1
C3 C4 C5 117.8(7)
C3 C4 H4 121.1
C5 C4 H4 121.1
C9 C8 C7 119.3(7)
C9 C8 H8 120.4
C7 C8 H8 120.4
C8 C7 C6 120.9(7)
C8 C7 CL3 119.1(6)
C6 C7 CL3 120.0(5)

loop_
_geom_bond_atom_site_label_1
_geom_bond_atom_site_label_2
_geom_bond_distance
RU1 N3 1.980(5)
RU1 N4 1.996(5)
RU1 N6 2.085(6)
RU1 N1 2.107(5)
RU1 CL2 2.3571(16)
RU1 CL1 2.3681(17)
CL4 C11 1.732(7)
CL5 C13 1.728(7)
CL6 C17 1.737(7)
CL3 C7 1.734(8)
N3 N2 1.297(7)
N3 C6 1.463(8)
CL7 C23 1.748(12)
C6 C7 1.396(9)
C6 C11 1.397(10)
N6 C22 1.336(8)
N6 C18 1.359(8)
C17 C16 1.384(10)
C17 C12 1.393(10)
CL9 C23 1.728(11)
N4 N5 1.303(8)
N4 C12 1.446(9)
N2 C5 1.388(9)
C15 C16 1.376(10)
C15 C14 1.394(11)
C15 H15 0.9300
C11 C10 1.407(10)
C9 C10 1.380(11)
C9 C8 1.389(11)
C9 H9 0.9300
C13 C14 1.385(10)
C13 C12 1.405(9)
C1 N1 1.331(9)
C1 C2 1.383(9)
C1 H1 0.9300
C19 C20 1.381(10)
C19 C18 1.388(10)
C19 H19 0.9300
CL8 C23 1.717(13)
C23 H23 0.9800
C10 H10 0.9300
C21 C22 1.386(10)
C21 C20 1.411(10)
C21 H21 0.9300
C18 N5 1.392(9)
C5 N1 1.354(9)
C5 C4 1.398(9)
C14 H14 0.9300
C22 H22 0.9300
C16 H16 0.9300
C20 H20 0.9300
C2 C3 1.379(11)
C2 H2 0.9300
C3 C4 1.381(10)
C3 H3 0.9300
C4 H4 0.9300
C8 C7 1.391(10)
C8 H8 0.9300

loop_
_geom_torsion_atom_site_label_1
_geom_torsion_atom_site_label_2
_geom_torsion_atom_site_label_3
_geom_torsion_atom_site_label_4
_geom_torsion
N2 N3 C6 C7 -85.0(7)
RU1 N3 C6 C7 95.9(7)
N2 N3 C6 C11 89.4(7)
RU1 N3 C6 C11 -89.7(7)
C6 N3 N2 C5 169.1(5)
RU1 N3 N2 C5 -11.8(7)
C7 C6 C11 C10 -1.2(9)
N3 C6 C11 C10 -175.7(6)
C7 C6 C11 CL4 177.2(5)
N3 C6 C11 CL4 2.7(9)
C16 C17 C12 C13 2.5(9)
CL6 C17 C12 C13 -175.6(5)
C16 C17 C12 N4 -178.9(6)
CL6 C17 C12 N4 3.0(8)
C14 C13 C12 C17 -4.0(9)
CL5 C13 C12 C17 174.4(5)
C14 C13 C12 N4 177.5(6)
CL5 C13 C12 N4 -4.1(8)
N5 N4 C12 C17 -84.7(7)
RU1 N4 C12 C17 95.4(7)
N5 N4 C12 C13 93.8(7)
RU1 N4 C12 C13 -86.1(7)
C8 C9 C10 C11 0.0(11)
C6 C11 C10 C9 0.6(10)
CL4 C11 C10 C9 -177.8(5)
C22 N6 C18 C19 4.4(10)
RU1 N6 C18 C19 -174.2(6)
C22 N6 C18 N5 -169.3(6)
RU1 N6 C18 N5 12.1(7)
C20 C19 C18 N6 -2.2(12)
C20 C19 C18 N5 171.3(7)
N3 N2 C5 N1 -0.3(8)
N3 N2 C5 C4 -175.3(6)
C12 N4 N5 C18 168.9(5)
RU1 N4 N5 C18 -11.2(7)
N6 C18 N5 N4 -1.5(9)
C19 C18 N5 N4 -175.3(7)
C2 C1 N1 C5 -1.8(9)
C2 C1 N1 RU1 175.2(5)
N2 C5 N1 C1 -171.9(6)
C4 C5 N1 C1 2.9(9)
N2 C5 N1 RU1 10.5(7)
C4 C5 N1 RU1 -174.6(5)
C12 C13 C14 C15 2.8(10)
CL5 C13 C14 C15 -175.6(5)
C16 C15 C14 C13 -0.1(10)
C18 N6 C22 C21 -3.1(10)
RU1 N6 C22 C21 175.2(5)
C20 C21 C22 N6 -0.3(11)
C14 C15 C16 C17 -1.3(10)
C12 C17 C16 C15 0.0(10)
CL6 C17 C16 C15 178.1(5)
C18 C19 C20 C21 -1.4(12)
C22 C21 C20 C19 2.6(11)
N1 C1 C2 C3 -0.3(10)
C1 C2 C3 C4 1.3(11)
C2 C3 C4 C5 -0.2(11)
N1 C5 C4 C3 -1.9(10)
N2 C5 C4 C3 172.8(6)
C10 C9 C8 C7 0.1(11)
C9 C8 C7 C6 -0.8(10)
C9 C8 C7 CL3 177.6(6)
C11 C6 C7 C8 1.3(10)
N3 C6 C7 C8 175.9(6)
C11 C6 C7 CL3 -177.0(5)
N3 C6 C7 CL3 -2.4(8)
